data_4340952
loop_
_publ_author_name
'Reger, Daniel L.'
'Leitner, Andrew'
'Pellechia, Perry J.'
'Smith, Mark D.'

_publ_section_title
;
 Framework complexes of group 2 metals organized by homochiral rods and
 \p&#x00B7;&#x00B7;&#x00B7;\p stacking forces: a breathing supramolecular
 MOF.
;
_journal_issue 18
_journal_name_full 'Inorganic chemistry'
_journal_page_first 9932
_journal_page_last 9945
_journal_paper_doi 10.1021/ic501581c
_journal_volume 53
_journal_year 2014
_chemical_absolute_configuration ad
_chemical_formula_moiety 'C30 H22 N2 O11 Sr'
_chemical_formula_sum 'C30 H22 N2 O11 Sr'
_chemical_formula_weight 674.11
_chemical_name_systematic
;
 ?
;
_space_group_crystal_system orthorhombic
_space_group_IT_number 19
_space_group_name_Hall 'P 2ac 2ab'
_space_group_name_H-M_alt 'P 21 21 21'
_symmetry_space_group_name_Hall 'P 2ac 2ab'
_symmetry_space_group_name_H-M 'P 21 21 21'
_atom_sites_solution_hydrogens mixed
_atom_sites_solution_primary direct
_audit_creation_date 2013-10-25
_audit_creation_method
;
Olex2 1.2
(compiled 2013.09.17 svn.r2790 for OlexSys, GUI svn.r4601)
;
_cell_angle_alpha 90
_cell_angle_beta 90
_cell_angle_gamma 90
_cell_formula_units_Z 4
_cell_length_a 7.0910(9)
_cell_length_b 14.1845(18)
_cell_length_c 26.618(3)
_cell_measurement_reflns_used 5214
_cell_measurement_temperature 100(2)
_cell_measurement_theta_max 24.275
_cell_measurement_theta_min 2.708
_cell_volume 2677.3(6)
_computing_cell_refinement 'SAINT v6.45A (Bruker, 2003)'
_computing_data_collection 'SMART v5.631 (Bruker, 2003)'
_computing_data_reduction 'SAINT v6.45A (Bruker, 2003)'
_computing_molecular_graphics
;
O. V. Dolomanov, L. J. Bourhis, R. J. Gildea, J. A. K. Howard and H. Puschmann,
OLEX2: a complete structure solution, refinement and analysis program.
J. Appl. Cryst. (2009). 42, 339-341.
;
_computing_publication_material
;
O. V. Dolomanov, L. J. Bourhis, R. J. Gildea, J. A. K. Howard and H. Puschmann,
OLEX2: a complete structure solution, refinement and analysis program.
J. Appl. Cryst. (2009). 42, 339-341.
;
_computing_structure_refinement
;
SHELX, G.M. Sheldrick, Acta Cryst.
(2008). A64, 112-122
;
_computing_structure_solution
;
SHELX, G.M. Sheldrick, Acta Cryst.
(2008). A64, 112-122
;
_diffrn_ambient_temperature 100(2)
_diffrn_measured_fraction_theta_full 1.000
_diffrn_measured_fraction_theta_max 1.000
_diffrn_measurement_device_type 'CCD area detector'
_diffrn_measurement_method 'phi and omega scans'
_diffrn_radiation_monochromator graphite
_diffrn_radiation_type MoK\a
_diffrn_radiation_wavelength 0.71073
_diffrn_reflns_av_R_equivalents 0.0700
_diffrn_reflns_av_unetI/netI 0.0453
_diffrn_reflns_Laue_measured_fraction_full 1.000
_diffrn_reflns_Laue_measured_fraction_max 1.000
_diffrn_reflns_limit_h_max 8
_diffrn_reflns_limit_h_min -8
_diffrn_reflns_limit_k_max 16
_diffrn_reflns_limit_k_min -16
_diffrn_reflns_limit_l_max 31
_diffrn_reflns_limit_l_min -31
_diffrn_reflns_number 28531
_diffrn_reflns_point_group_measured_fraction_full 1.000
_diffrn_reflns_point_group_measured_fraction_max 1.000
_diffrn_reflns_theta_full 25.000
_diffrn_reflns_theta_max 25.044
_diffrn_reflns_theta_min 1.530
_diffrn_source 'sealed tube'
_diffrn_source_current 35.0
_diffrn_source_power 1.575
_diffrn_source_target Mo
_diffrn_source_voltage 45.0
_exptl_absorpt_coefficient_mu 2.085
_exptl_absorpt_correction_T_max 1
_exptl_absorpt_correction_T_min 0.666844
_exptl_absorpt_correction_type multi-scan
_exptl_absorpt_process_details
;
SADABS v.2.10 (Bruker,2003) was used for absorption correction.
R(int) was 0.0829 before and 0.0549 after correction.
The Ratio of minimum to maximum transmission is 0.6668.
The \l/2 correction factor is 0.0015.
;
_exptl_crystal_colour colorless
_exptl_crystal_density_diffrn 1.672
_exptl_crystal_description needle
_exptl_crystal_F_000 1368
_exptl_crystal_size_max 0.46
_exptl_crystal_size_mid 0.10
_exptl_crystal_size_min 0.05
_refine_diff_density_max 0.423
_refine_diff_density_min -0.312
_refine_diff_density_rms 0.066
_refine_ls_abs_structure_details
;
 Flack x determined using 1779 quotients [(I+)-(I-)]/[(I+)+(I-)]
 (Parsons and Flack (2004), Acta Cryst. A60, s61).
;
_refine_ls_abs_structure_Flack -0.007(4)
_refine_ls_extinction_method none
_refine_ls_goodness_of_fit_ref 1.031
_refine_ls_hydrogen_treatment mixed
_refine_ls_matrix_type full
_refine_ls_number_parameters 412
_refine_ls_number_reflns 4739
_refine_ls_number_restraints 2
_refine_ls_restrained_S_all 1.031
_refine_ls_R_factor_all 0.0350
_refine_ls_R_factor_gt 0.0304
_refine_ls_shift/su_max 0.000
_refine_ls_shift/su_mean 0.000
_refine_ls_structure_factor_coef Fsqd
_refine_ls_weighting_details 'w=1/[\s^2^(Fo^2^)+(0.0323P)^2^+0.5817P] where P=(Fo^2^+2Fc^2^)/3'
_refine_ls_weighting_scheme calc
_refine_ls_wR_factor_gt 0.0646
_refine_ls_wR_factor_ref 0.0663
_reflns_Friedel_coverage 0.738
_reflns_Friedel_fraction_full 1.000
_reflns_Friedel_fraction_max 1.000
_reflns_number_gt 4428
_reflns_number_total 4739
_reflns_threshold_expression 'I > 2\s(I)'
_cod_data_source_file ic501581c_si_002.cif
_cod_data_source_block 5
_cod_depositor_comments 'Adding full bibliography for 4340945--4340952.cif.'
_cod_database_code 4340952
_shelxl_version_number 2013-4
_shelx_space_group_comment
;
The symmetry employed for this shelxl refinement is uniquely defined
by the following loop, which should always be used as a source of
symmetry information in preference to the above space-group names.
They are only intended as comments.
;
_olex2_refinement_description
;
1. Fixed Uiso
 At 1.2 times of:
  All C(H) groups, All C(H,H) groups
2. Restrained distances
 O5-H5A \\sim O10-H10A
 with sigma of 0.02
 O11-H11A \\sim O11-H11B
 with sigma of 0.02
3. Uiso/Uaniso restraints and constraints
Uiso(H5A) = Uiso(H10A)
4.a Ternary CH refined with riding coordinates:
 C13(H13), C28(H28)
4.b Secondary CH2 refined with riding coordinates:
 C15(H15A,H15B), C30(H30A,H30B)
4.c Aromatic/amide H refined with riding coordinates:
 C6(H6), C7(H7), C8(H8), C10(H10), C11(H11), C12(H12), C21(H21), C22(H22),
 C23(H23), C25(H25), C26(H26), C27(H27)
;

loop_
_space_group_symop_operation_xyz
'x, y, z'
'-x+1/2, -y, z+1/2'
'x+1/2, -y+1/2, -z'
'-x, y+1/2, -z+1/2'

loop_
_atom_site_label
_atom_site_type_symbol
_atom_site_fract_x
_atom_site_fract_y
_atom_site_fract_z
_atom_site_U_iso_or_equiv
_atom_site_adp_type
_atom_site_occupancy
_atom_site_site_symmetry_order
_atom_site_calc_flag
_atom_site_refinement_flags_posn
_atom_site_refinement_flags_adp
Sr1 Sr 0.53704(5) 0.29389(3) 0.02276(2) 0.00953(11) Uani 1 1 d . .
O1 O 0.2750(5) 0.3449(2) 0.22981(12) 0.0217(8) Uani 1 1 d . .
O2 O 0.2101(5) 0.0469(2) 0.16989(12) 0.0225(8) Uani 1 1 d . .
O3 O 0.2441(4) 0.2209(2) 0.06497(10) 0.0132(7) Uani 1 1 d . .
O4 O 0.0127(4) 0.2329(2) 0.12178(10) 0.0155(7) Uani 1 1 d . .
O5 O 0.6274(5) 0.2421(2) 0.11399(13) 0.0194(8) Uani 1 1 d D .
H5A H 0.739(8) 0.223(4) 0.117(2) 0.052(14) Uiso 1 1 d D .
O6 O 0.4041(5) 0.7183(2) -0.01228(11) 0.0220(8) Uani 1 1 d . .
O7 O 0.3847(4) 0.4411(2) 0.07291(11) 0.0141(7) Uani 1 1 d . .
O8 O 0.2465(4) 0.36829(19) -0.02406(11) 0.0123(6) Uani 1 1 d . .
O9 O 0.0418(4) 0.47750(19) 0.00310(11) 0.0157(6) Uani 1 1 d . .
O10 O 0.6490(4) 0.4575(2) -0.00799(12) 0.0166(7) Uani 1 1 d D .
H10A H 0.764(7) 0.468(4) -0.012(2) 0.052(14) Uiso 1 1 d D .
O11 O 0.8817(4) 0.3236(2) 0.04041(11) 0.0134(7) Uani 1 1 d D .
H11A H 0.934(7) 0.306(4) 0.0684(16) 0.040(16) Uiso 1 1 d D .
H11B H 0.940(8) 0.376(3) 0.034(2) 0.043(17) Uiso 1 1 d D .
N1 N 0.2502(5) 0.1946(3) 0.20051(13) 0.0132(8) Uani 1 1 d . .
N2 N 0.3744(5) 0.5804(2) 0.03056(13) 0.0102(8) Uani 1 1 d . .
C1 C 0.2298(6) 0.2635(3) 0.23781(17) 0.0146(10) Uani 1 1 d . .
C2 C 0.1605(6) 0.2313(3) 0.28661(17) 0.0144(10) Uani 1 1 d . .
C3 C 0.1376(6) 0.1345(3) 0.29645(16) 0.0132(10) Uani 1 1 d . .
C4 C 0.1534(6) 0.0674(3) 0.25753(17) 0.0144(10) Uani 1 1 d . .
C5 C 0.2023(6) 0.0987(3) 0.20604(17) 0.0163(10) Uani 1 1 d . .
C6 C 0.1327(6) 0.2962(4) 0.32486(17) 0.0181(10) Uani 1 1 d . .
H6 H 0.1440 0.3617 0.3181 0.022 Uiso 1 1 calc R U
C7 C 0.0882(7) 0.2653(4) 0.37344(18) 0.0225(13) Uani 1 1 d . .
H7 H 0.0660 0.3105 0.3991 0.027 Uiso 1 1 calc R U
C8 C 0.0761(7) 0.1721(4) 0.38450(18) 0.0206(12) Uani 1 1 d . .
H8 H 0.0521 0.1529 0.4181 0.025 Uiso 1 1 calc R U
C9 C 0.0989(6) 0.1030(4) 0.34633(17) 0.0189(11) Uani 1 1 d . .
C10 C 0.0844(6) 0.0047(3) 0.35501(18) 0.0212(11) Uani 1 1 d . .
H10 H 0.0636 -0.0175 0.3882 0.025 Uiso 1 1 calc R U
C11 C 0.0994(7) -0.0583(3) 0.31698(18) 0.0218(11) Uani 1 1 d . .
H11 H 0.0881 -0.1238 0.3237 0.026 Uiso 1 1 calc R U
C12 C 0.1315(6) -0.0273(3) 0.26754(18) 0.0199(11) Uani 1 1 d . .
H12 H 0.1383 -0.0718 0.2409 0.024 Uiso 1 1 calc R U
C13 C 0.3283(6) 0.2242(3) 0.15159(16) 0.0139(10) Uani 1 1 d . .
H13 H 0.3630 0.2920 0.1560 0.017 Uiso 1 1 calc R U
C14 C 0.1811(6) 0.2230(3) 0.10962(16) 0.0120(9) Uani 1 1 d . .
C15 C 0.5130(6) 0.1740(3) 0.13854(16) 0.0155(10) Uani 1 1 d . .
H15A H 0.5757 0.1508 0.1694 0.019 Uiso 1 1 calc R U
H15B H 0.4887 0.1197 0.1161 0.019 Uiso 1 1 calc R U
C16 C 0.3979(6) 0.6788(3) 0.02821(18) 0.0133(9) Uani 1 1 d . .
C17 C 0.4106(6) 0.7301(3) 0.07597(17) 0.0135(10) Uani 1 1 d . .
C18 C 0.3982(6) 0.6802(3) 0.12194(17) 0.0130(10) Uani 1 1 d . .
C19 C 0.3891(6) 0.5803(3) 0.12248(16) 0.0122(9) Uani 1 1 d . .
C20 C 0.3850(6) 0.5272(3) 0.07458(16) 0.0114(9) Uani 1 1 d . .
C21 C 0.4251(6) 0.8266(3) 0.07623(17) 0.0149(10) Uani 1 1 d . .
H21 H 0.4356 0.8597 0.0453 0.018 Uiso 1 1 calc R U
C22 C 0.4248(6) 0.8769(3) 0.12158(17) 0.0188(11) Uani 1 1 d . .
H22 H 0.4359 0.9436 0.1212 0.023 Uiso 1 1 calc R U
C23 C 0.4085(7) 0.8304(3) 0.16630(18) 0.0169(11) Uani 1 1 d . .
H23 H 0.4069 0.8652 0.1968 0.020 Uiso 1 1 calc R U
C24 C 0.3939(6) 0.7307(3) 0.16774(17) 0.0149(11) Uani 1 1 d . .
C25 C 0.3735(6) 0.6789(3) 0.21313(17) 0.0164(11) Uani 1 1 d . .
H25 H 0.3655 0.7119 0.2441 0.020 Uiso 1 1 calc R U
C26 C 0.3653(6) 0.5829(3) 0.21301(17) 0.0178(10) Uani 1 1 d . .
H26 H 0.3529 0.5498 0.2438 0.021 Uiso 1 1 calc R U
C27 C 0.3752(6) 0.5322(3) 0.16729(17) 0.0163(10) Uani 1 1 d . .
H27 H 0.3722 0.4652 0.1675 0.020 Uiso 1 1 calc R U
C28 C 0.3469(6) 0.5317(3) -0.01774(16) 0.0113(9) Uani 1 1 d . .
H28 H 0.2859 0.5790 -0.0403 0.014 Uiso 1 1 calc R U
C29 C 0.2019(6) 0.4510(3) -0.01209(15) 0.0113(10) Uani 1 1 d . .
C30 C 0.5329(6) 0.5073(3) -0.04254(15) 0.0136(9) Uani 1 1 d . .
H30A H 0.5099 0.4680 -0.0726 0.016 Uiso 1 1 calc R U
H30B H 0.5973 0.5658 -0.0534 0.016 Uiso 1 1 calc R U

loop_
_atom_site_aniso_label
_atom_site_aniso_U_11
_atom_site_aniso_U_22
_atom_site_aniso_U_33
_atom_site_aniso_U_23
_atom_site_aniso_U_13
_atom_site_aniso_U_12
Sr1 0.00798(17) 0.01023(18) 0.01039(18) 0.00007(18) -0.00007(17) -0.00022(16)
O1 0.029(2) 0.0172(19) 0.0183(18) 0.0022(14) 0.0030(16) -0.0006(15)
O2 0.030(2) 0.0187(18) 0.0190(18) -0.0045(15) 0.0035(15) -0.0013(15)
O3 0.0135(15) 0.0159(17) 0.0102(15) 0.0005(13) 0.0012(12) 0.0003(13)
O4 0.0065(17) 0.0257(17) 0.0141(15) 0.0015(12) 0.0006(12) 0.0022(12)
O5 0.0137(17) 0.0250(19) 0.0193(19) 0.0038(14) 0.0004(15) -0.0025(15)
O6 0.0376(19) 0.0151(17) 0.0133(17) 0.0018(14) 0.0012(13) -0.0043(15)
O7 0.0165(16) 0.0097(17) 0.0161(16) 0.0008(13) 0.0008(13) 0.0003(13)
O8 0.0130(15) 0.0120(15) 0.0119(14) -0.0015(14) -0.0018(14) 0.0005(12)
O9 0.0118(14) 0.0129(15) 0.0223(15) 0.0017(12) 0.0009(14) 0.0011(14)
O10 0.0097(17) 0.0174(18) 0.0226(19) 0.0043(13) 0.0012(13) -0.0004(14)
O11 0.0122(16) 0.0142(18) 0.0138(17) 0.0020(13) -0.0025(13) -0.0003(13)
N1 0.0121(19) 0.016(2) 0.0110(18) 0.0049(16) 0.0012(14) 0.0005(16)
N2 0.0107(17) 0.0095(18) 0.0104(19) 0.0003(15) -0.0001(15) -0.0011(14)
C1 0.011(2) 0.013(2) 0.020(3) 0.0019(19) -0.001(2) -0.0014(18)
C2 0.010(2) 0.018(3) 0.016(2) -0.0010(19) -0.0011(18) 0.0022(19)
C3 0.009(2) 0.021(2) 0.009(2) 0.0010(19) -0.0022(18) -0.0006(19)
C4 0.008(2) 0.018(3) 0.017(2) 0.0024(19) -0.0003(18) 0.0013(18)
C5 0.010(2) 0.021(3) 0.018(2) -0.002(2) -0.001(2) 0.004(2)
C6 0.010(2) 0.016(2) 0.028(3) -0.002(2) -0.0017(19) -0.002(2)
C7 0.017(3) 0.034(3) 0.016(3) -0.006(2) 0.000(2) 0.000(2)
C8 0.016(3) 0.035(3) 0.011(2) -0.002(2) 0.002(2) 0.000(2)
C9 0.011(2) 0.031(3) 0.015(2) 0.005(2) -0.0002(19) -0.003(2)
C10 0.014(3) 0.030(3) 0.020(3) 0.014(2) 0.0009(19) -0.004(2)
C11 0.016(2) 0.015(3) 0.035(3) 0.008(2) 0.001(2) -0.005(2)
C12 0.013(2) 0.020(3) 0.027(3) -0.002(2) 0.004(2) -0.001(2)
C13 0.017(2) 0.012(2) 0.012(2) 0.0020(18) 0.0028(18) 0.0024(19)
C14 0.015(2) 0.007(2) 0.014(2) 0.0028(18) 0.0006(18) -0.0023(18)
C15 0.014(2) 0.018(2) 0.014(2) 0.0061(17) 0.0000(19) -0.0004(18)
C16 0.011(2) 0.010(2) 0.019(2) 0.0007(19) -0.0014(19) -0.0006(15)
C17 0.008(2) 0.015(2) 0.018(2) -0.0026(19) -0.0004(19) -0.0012(17)
C18 0.010(2) 0.015(2) 0.014(2) -0.0022(18) -0.0013(18) 0.0019(17)
C19 0.006(2) 0.014(2) 0.016(2) -0.0001(19) 0.0011(18) 0.0000(18)
C20 0.006(2) 0.014(2) 0.015(2) 0.0016(19) 0.0017(18) -0.0004(18)
C21 0.012(3) 0.014(2) 0.019(2) 0.0040(19) -0.003(2) 0.0000(18)
C22 0.021(3) 0.007(2) 0.028(3) -0.001(2) -0.004(2) 0.001(2)
C23 0.014(3) 0.017(2) 0.020(3) -0.006(2) -0.005(2) 0.0048(19)
C24 0.007(2) 0.018(3) 0.019(2) -0.0023(19) -0.0014(19) 0.0017(19)
C25 0.014(2) 0.024(3) 0.011(2) -0.0043(19) -0.0009(19) 0.000(2)
C26 0.018(3) 0.023(3) 0.012(2) 0.002(2) -0.0021(19) -0.001(2)
C27 0.013(2) 0.018(3) 0.018(2) 0.001(2) -0.0007(19) -0.001(2)
C28 0.015(2) 0.010(2) 0.009(2) 0.0026(19) -0.0008(19) -0.0007(17)
C29 0.009(2) 0.016(3) 0.009(2) 0.0006(17) -0.0035(17) 0.0020(18)
C30 0.011(2) 0.015(2) 0.015(2) 0.0038(17) 0.000(2) 0.001(2)

loop_
_atom_type_symbol
_atom_type_description
_atom_type_scat_dispersion_real
_atom_type_scat_dispersion_imag
_atom_type_scat_source
C C 0.0033 0.0016 'International Tables Vol C Tables 4.2.6.8 and 6.1.1.4'
H H 0.0000 0.0000 'International Tables Vol C Tables 4.2.6.8 and 6.1.1.4'
N N 0.0061 0.0033 'International Tables Vol C Tables 4.2.6.8 and 6.1.1.4'
O O 0.0106 0.0060 'International Tables Vol C Tables 4.2.6.8 and 6.1.1.4'
Sr Sr -1.5307 3.2498 'International Tables Vol C Tables 4.2.6.8 and 6.1.1.4'

loop_
_geom_angle_atom_site_label_1
_geom_angle_atom_site_label_2
_geom_angle_atom_site_label_3
_geom_angle
_geom_angle_site_symmetry_1
_geom_angle_site_symmetry_3
O3 Sr1 O3 139.90(6) . 3
O3 Sr1 O5 71.34(9) . .
O3 Sr1 O7 76.88(9) . .
O3 Sr1 O8 95.40(9) . 3
O3 Sr1 O8 74.72(9) . .
O3 Sr1 O10 138.21(10) . .
O3 Sr1 O11 71.61(9) . 3_455
O5 Sr1 O3 129.21(10) . 3
O5 Sr1 O7 81.73(10) . .
O5 Sr1 O8 67.65(10) . 3
O5 Sr1 O8 138.11(10) . .
O7 Sr1 O3 133.43(9) . 3
O7 Sr1 O8 149.23(9) . 3
O8 Sr1 O3 70.07(9) 3 3
O8 Sr1 O3 92.65(9) . 3
O8 Sr1 O7 67.11(9) . .
O8 Sr1 O8 140.20(5) . 3
O10 Sr1 O3 68.77(9) . 3
O10 Sr1 O5 118.07(10) . .
O10 Sr1 O7 65.53(9) . .
O10 Sr1 O8 126.26(9) . 3
O10 Sr1 O8 74.35(9) . .
O10 Sr1 O11 119.90(10) . 3_455
O11 Sr1 O3 69.87(9) . 3
O11 Sr1 O3 68.40(9) 3_455 3
O11 Sr1 O3 139.99(9) . .
O11 Sr1 O5 68.73(10) . .
O11 Sr1 O5 121.45(10) 3_455 .
O11 Sr1 O7 99.55(9) . .
O11 Sr1 O7 129.98(9) 3_455 .
O11 Sr1 O8 67.69(9) 3_455 .
O11 Sr1 O8 67.22(9) . 3
O11 Sr1 O8 72.59(9) 3_455 3
O11 Sr1 O8 141.26(9) . .
O11 Sr1 O10 67.16(10) . .
O11 Sr1 O11 129.41(9) . 3_455
Sr1 O3 Sr1 95.17(9) . 3_455
C14 O3 Sr1 127.2(3) . 3_455
C14 O3 Sr1 133.0(3) . .
Sr1 O5 H5A 114(4) . .
C15 O5 Sr1 118.6(3) . .
C15 O5 H5A 106(4) . .
C20 O7 Sr1 142.1(3) . .
Sr1 O8 Sr1 94.69(9) . 3_455
C29 O8 Sr1 130.1(3) . 3_455
C29 O8 Sr1 116.9(3) . .
Sr1 O10 H10A 119(4) . .
C30 O10 Sr1 118.2(3) . .
C30 O10 H10A 114(4) . .
Sr1 O11 Sr1 100.48(11) . 3
Sr1 O11 H11A 101(4) 3 .
Sr1 O11 H11A 122(4) . .
Sr1 O11 H11B 102(4) 3 .
Sr1 O11 H11B 124(4) . .
H11A O11 H11B 103(5) . .
C1 N1 C5 125.0(4) . .
C1 N1 C13 117.8(4) . .
C5 N1 C13 117.2(4) . .
C16 N2 C28 116.3(3) . .
C20 N2 C16 124.5(4) . .
C20 N2 C28 119.1(3) . .
O1 C1 N1 120.7(4) . .
O1 C1 C2 122.7(4) . .
N1 C1 C2 116.6(4) . .
C3 C2 C1 120.6(4) . .
C6 C2 C1 119.5(4) . .
C6 C2 C3 119.6(4) . .
C2 C3 C4 120.8(4) . .
C2 C3 C9 120.0(4) . .
C4 C3 C9 119.1(4) . .
C3 C4 C5 119.7(4) . .
C12 C4 C3 120.4(4) . .
C12 C4 C5 119.8(4) . .
O2 C5 N1 119.4(4) . .
O2 C5 C4 124.2(4) . .
N1 C5 C4 116.3(4) . .
C2 C6 H6 119.9 . .
C2 C6 C7 120.1(5) . .
C7 C6 H6 119.9 . .
C6 C7 H7 119.4 . .
C8 C7 C6 121.3(5) . .
C8 C7 H7 119.4 . .
C7 C8 H8 119.7 . .
C7 C8 C9 120.6(5) . .
C9 C8 H8 119.7 . .
C8 C9 C3 118.1(5) . .
C10 C9 C3 118.3(4) . .
C10 C9 C8 123.6(4) . .
C9 C10 H10 119.3 . .
C11 C10 C9 121.4(4) . .
C11 C10 H10 119.3 . .
C10 C11 H11 119.8 . .
C10 C11 C12 120.4(4) . .
C12 C11 H11 119.8 . .
C4 C12 C11 120.3(5) . .
C4 C12 H12 119.9 . .
C11 C12 H12 119.9 . .
N1 C13 H13 105.3 . .
N1 C13 C14 112.7(4) . .
N1 C13 C15 112.9(3) . .
C14 C13 H13 105.3 . .
C14 C13 C15 114.4(4) . .
C15 C13 H13 105.3 . .
O3 C14 C13 116.3(4) . .
O4 C14 O3 125.7(4) . .
O4 C14 C13 117.6(4) . .
O5 C15 C13 106.1(3) . .
O5 C15 H15A 110.5 . .
O5 C15 H15B 110.5 . .
C13 C15 H15A 110.5 . .
C13 C15 H15B 110.5 . .
H15A C15 H15B 108.7 . .
O6 C16 N2 120.1(4) . .
O6 C16 C17 122.5(4) . .
N2 C16 C17 117.4(4) . .
C18 C17 C16 119.8(4) . .
C21 C17 C16 120.2(4) . .
C21 C17 C18 119.9(4) . .
C17 C18 C19 120.7(4) . .
C24 C18 C17 119.5(4) . .
C24 C18 C19 119.8(4) . .
C18 C19 C20 120.0(4) . .
C27 C19 C18 120.4(4) . .
C27 C19 C20 119.5(4) . .
O7 C20 N2 120.6(4) . .
O7 C20 C19 122.6(4) . .
N2 C20 C19 116.7(4) . .
C17 C21 H21 119.6 . .
C17 C21 C22 120.8(4) . .
C22 C21 H21 119.6 . .
C21 C22 H22 119.8 . .
C23 C22 C21 120.3(4) . .
C23 C22 H22 119.8 . .
C22 C23 H23 119.6 . .
C22 C23 C24 120.7(5) . .
C24 C23 H23 119.6 . .
C18 C24 C23 118.7(4) . .
C18 C24 C25 118.2(4) . .
C23 C24 C25 123.1(5) . .
C24 C25 H25 119.4 . .
C26 C25 C24 121.3(4) . .
C26 C25 H25 119.4 . .
C25 C26 H26 119.8 . .
C25 C26 C27 120.5(4) . .
C27 C26 H26 119.8 . .
C19 C27 C26 119.8(4) . .
C19 C27 H27 120.1 . .
C26 C27 H27 120.1 . .
N2 C28 H28 105.5 . .
N2 C28 C29 110.5(3) . .
N2 C28 C30 111.9(3) . .
C29 C28 H28 105.5 . .
C30 C28 H28 105.5 . .
C30 C28 C29 116.9(3) . .
O8 C29 O9 125.9(4) . .
O8 C29 C28 119.9(4) . .
O9 C29 C28 114.1(4) . .
O10 C30 C28 109.6(3) . .
O10 C30 H30A 109.8 . .
O10 C30 H30B 109.8 . .
C28 C30 H30A 109.8 . .
C28 C30 H30B 109.8 . .
H30A C30 H30B 108.2 . .

loop_
_geom_bond_atom_site_label_1
_geom_bond_atom_site_label_2
_geom_bond_distance
_geom_bond_site_symmetry_2
Sr1 O3 2.579(3) .
Sr1 O3 2.767(3) 3
Sr1 O5 2.617(3) .
Sr1 O7 2.703(3) .
Sr1 O8 2.738(3) 3
Sr1 O8 2.629(3) .
Sr1 O10 2.586(3) .
Sr1 O11 2.524(3) .
Sr1 O11 2.611(3) 3_455
O1 C1 1.218(5) .
O2 C5 1.212(6) .
O3 Sr1 2.766(3) 3_455
O3 C14 1.270(5) .
O4 C14 1.245(5) .
O5 H5A 0.84(5) .
O5 C15 1.421(5) .
O6 C16 1.215(5) .
O7 C20 1.223(5) .
O8 Sr1 2.738(3) 3_455
O8 C29 1.256(5) .
O9 C29 1.262(5) .
O10 H10A 0.84(5) .
O10 C30 1.422(5) .
O11 Sr1 2.611(3) 3
O11 H11A 0.87(4) .
O11 H11B 0.87(4) .
N1 C1 1.400(6) .
N1 C5 1.410(6) .
N1 C13 1.476(5) .
N2 C16 1.408(5) .
N2 C20 1.396(6) .
N2 C28 1.473(5) .
C1 C2 1.462(6) .
C2 C3 1.407(6) .
C2 C6 1.387(7) .
C3 C4 1.412(6) .
C3 C9 1.427(6) .
C4 C5 1.482(6) .
C4 C12 1.378(6) .
C6 H6 0.9500 .
C6 C7 1.401(7) .
C7 H7 0.9500 .
C7 C8 1.357(7) .
C8 H8 0.9500 .
C8 C9 1.421(7) .
C9 C10 1.417(7) .
C10 H10 0.9500 .
C10 C11 1.355(7) .
C11 H11 0.9500 .
C11 C12 1.406(6) .
C12 H12 0.9500 .
C13 H13 1.0000 .
C13 C14 1.529(6) .
C13 C15 1.530(6) .
C15 H15A 0.9900 .
C15 H15B 0.9900 .
C16 C17 1.467(6) .
C17 C18 1.417(6) .
C17 C21 1.373(6) .
C18 C19 1.419(6) .
C18 C24 1.415(6) .
C19 C20 1.481(6) .
C19 C27 1.377(6) .
C21 H21 0.9500 .
C21 C22 1.402(6) .
C22 H22 0.9500 .
C22 C23 1.366(7) .
C23 H23 0.9500 .
C23 C24 1.418(6) .
C24 C25 1.421(7) .
C25 H25 0.9500 .
C25 C26 1.363(6) .
C26 H26 0.9500 .
C26 C27 1.415(6) .
C27 H27 0.9500 .
C28 H28 1.0000 .
C28 C29 1.546(6) .
C28 C30 1.514(6) .
C30 H30A 0.9900 .
C30 H30B 0.9900 .

loop_
_geom_hbond_atom_site_label_D
_geom_hbond_atom_site_label_H
_geom_hbond_atom_site_label_A
_geom_hbond_distance_DH
_geom_hbond_distance_HA
_geom_hbond_distance_DA
_geom_hbond_angle_DHA
_geom_hbond_site_symmetry_A
O5 H5A O4 0.84(5) 1.95(5) 2.743(4) 157(6) 1_655
O10 H10A O9 0.84(5) 2.01(5) 2.816(4) 161(6) 1_655
O11 H11A O4 0.87(4) 1.85(4) 2.685(4) 162(5) 1_655
O11 H11B O9 0.87(4) 1.80(4) 2.653(4) 165(5) 1_655

loop_
_geom_torsion_atom_site_label_1
_geom_torsion_atom_site_label_2
_geom_torsion_atom_site_label_3
_geom_torsion_atom_site_label_4
_geom_torsion
_geom_torsion_site_symmetry_1
Sr1 O3 C14 O4 -11.4(6) 3_455
Sr1 O3 C14 O4 138.2(4) .
Sr1 O3 C14 C13 175.6(3) 3_455
Sr1 O3 C14 C13 -34.8(5) .
Sr1 O5 C15 C13 -71.9(4) .
Sr1 O7 C20 N2 44.4(7) .
Sr1 O7 C20 C19 -138.0(4) .
Sr1 O8 C29 O9 -1.1(6) 3_455
Sr1 O8 C29 O9 -124.3(4) .
Sr1 O8 C29 C28 -178.3(3) 3_455
Sr1 O8 C29 C28 58.5(4) .
Sr1 O10 C30 C28 64.3(4) .
O1 C1 C2 C3 -170.2(4) .
O1 C1 C2 C6 4.2(7) .
O6 C16 C17 C18 178.6(4) .
O6 C16 C17 C21 1.8(7) .
N1 C1 C2 C3 7.2(6) .
N1 C1 C2 C6 -178.4(4) .
N1 C13 C14 O3 -160.6(4) .
N1 C13 C14 O4 25.8(5) .
N1 C13 C15 O5 -142.8(4) .
N2 C16 C17 C18 -0.3(6) .
N2 C16 C17 C21 -177.1(4) .
N2 C28 C29 O8 -123.8(4) .
N2 C28 C29 O9 58.7(5) .
N2 C28 C30 O10 52.5(5) .
C1 N1 C5 O2 173.5(4) .
C1 N1 C5 C4 -9.3(6) .
C1 N1 C13 C14 -109.7(4) .
C1 N1 C13 C15 118.7(4) .
C1 C2 C3 C4 -9.6(6) .
C1 C2 C3 C9 170.1(4) .
C1 C2 C6 C7 -172.4(4) .
C2 C3 C4 C5 2.5(6) .
C2 C3 C4 C12 179.7(4) .
C2 C3 C9 C8 2.9(6) .
C2 C3 C9 C10 -177.5(4) .
C2 C6 C7 C8 1.7(7) .
C3 C2 C6 C7 2.1(6) .
C3 C4 C5 O2 -176.4(4) .
C3 C4 C5 N1 6.6(6) .
C3 C4 C12 C11 -2.1(7) .
C3 C9 C10 C11 -2.5(7) .
C4 C3 C9 C8 -177.5(4) .
C4 C3 C9 C10 2.2(6) .
C5 N1 C1 O1 180.0(4) .
C5 N1 C1 C2 2.6(6) .
C5 N1 C13 C14 70.5(5) .
C5 N1 C13 C15 -61.0(5) .
C5 C4 C12 C11 175.1(4) .
C6 C2 C3 C4 176.0(4) .
C6 C2 C3 C9 -4.3(6) .
C6 C7 C8 C9 -3.2(8) .
C7 C8 C9 C3 0.9(7) .
C7 C8 C9 C10 -178.7(5) .
C8 C9 C10 C11 177.2(5) .
C9 C3 C4 C5 -177.2(4) .
C9 C3 C4 C12 0.0(6) .
C9 C10 C11 C12 0.5(7) .
C10 C11 C12 C4 1.8(7) .
C12 C4 C5 O2 6.4(7) .
C12 C4 C5 N1 -170.7(4) .
C13 N1 C1 O1 0.2(6) .
C13 N1 C1 C2 -177.2(4) .
C13 N1 C5 O2 -6.7(6) .
C13 N1 C5 C4 170.5(4) .
C14 C13 C15 O5 86.5(4) .
C15 C13 C14 O3 -29.8(5) .
C15 C13 C14 O4 156.6(4) .
C16 N2 C20 O7 -171.5(4) .
C16 N2 C20 C19 10.8(6) .
C16 N2 C28 C29 -142.1(4) .
C16 N2 C28 C30 85.8(4) .
C16 C17 C18 C19 5.2(6) .
C16 C17 C18 C24 -174.5(4) .
C16 C17 C21 C22 175.7(4) .
C17 C18 C19 C20 -2.4(6) .
C17 C18 C19 C27 -179.4(4) .
C17 C18 C24 C23 -2.1(7) .
C17 C18 C24 C25 177.4(4) .
C17 C21 C22 C23 -0.5(7) .
C18 C17 C21 C22 -1.1(7) .
C18 C19 C20 O7 177.0(4) .
C18 C19 C20 N2 -5.3(6) .
C18 C19 C27 C26 1.5(7) .
C18 C24 C25 C26 2.4(7) .
C19 C18 C24 C23 178.3(4) .
C19 C18 C24 C25 -2.2(6) .
C20 N2 C16 O6 173.0(4) .
C20 N2 C16 C17 -8.1(6) .
C20 N2 C28 C29 41.2(5) .
C20 N2 C28 C30 -91.0(4) .
C20 C19 C27 C26 -175.5(4) .
C21 C17 C18 C19 -178.0(4) .
C21 C17 C18 C24 2.3(6) .
C21 C22 C23 C24 0.7(7) .
C22 C23 C24 C18 0.6(7) .
C22 C23 C24 C25 -178.9(4) .
C23 C24 C25 C26 -178.1(5) .
C24 C18 C19 C20 177.3(4) .
C24 C18 C19 C27 0.3(7) .
C24 C25 C26 C27 -0.6(7) .
C25 C26 C27 C19 -1.4(7) .
C27 C19 C20 O7 -6.0(6) .
C27 C19 C20 N2 171.7(4) .
C28 N2 C16 O6 -3.6(6) .
C28 N2 C16 C17 175.3(3) .
C28 N2 C20 O7 5.0(6) .
C28 N2 C20 C19 -172.7(3) .
C29 C28 C30 O10 -76.4(4) .
C30 C28 C29 O8 5.7(6) .
C30 C28 C29 O9 -171.8(3) .
